data_7245627
loop_
_publ_author_name
'Grossenbacher, Philipp'
'Essers, Maria C.'
'Moser, Jo\"el'
'Singer, Simon A.'
'H\"ausler, Stephanie'
'Stieger, Bruno'
'Rougier, Jean-S\'ebastien'
'Lochner, Martin'

_publ_section_title
;
 Bioorthogonal site-selective conjugation of fluorescent dyes to
 antibodies: method and potential applications
;
_journal_issue 44
_journal_name_full 'RSC Advances'
_journal_page_first 28306
_journal_page_last 28317
_journal_paper_doi 10.1039/D2RA05580E
_journal_volume 12
_journal_year 2022
_chemical_formula_moiety 'C19 H24 N2 O Si'
_chemical_formula_sum 'C19 H24 N2 O Si'
_chemical_formula_weight 324.49
_chemical_name_common Si-Xanthone
_chemical_name_systematic 3,7-bis(dimethylamino)-5,5-dimethyldibenzo[b,e]silin-10(5H)-one
_space_group_crystal_system monoclinic
_space_group_IT_number 14
_space_group_name_Hall '-P 2yn'
_space_group_name_H-M_alt 'P 1 21/n 1'
_atom_sites_solution_hydrogens geom
_atom_sites_solution_primary dual
_audit_creation_date 2019-02-27
_audit_creation_method
;
Olex2 1.2
(compiled 2018.05.29 svn.r3508 for OlexSys, GUI svn.r5506)
;
_audit_update_record
;
2022-05-09 deposited with the CCDC.	2022-09-27 downloaded from the CCDC.
;
_cell_angle_alpha 90
_cell_angle_beta 90.7446(9)
_cell_angle_gamma 90
_cell_formula_units_Z 4
_cell_length_a 9.71112(9)
_cell_length_b 15.04527(14)
_cell_length_c 11.81596(12)
_cell_measurement_reflns_used 9699
_cell_measurement_temperature 173.00(10)
_cell_measurement_theta_max 27.7550
_cell_measurement_theta_min 2.1760
_cell_volume 1726.24(3)
_computing_cell_refinement 'CrysAlisPro 1.171.40.39a (Rigaku OD, 2019)'
_computing_data_collection 'CrysAlisPro 1.171.40.39a (Rigaku OD, 2019)'
_computing_data_reduction 'CrysAlisPro 1.171.40.39a (Rigaku OD, 2019)'
_computing_molecular_graphics 'Olex2 (Dolomanov et al., 2009)'
_computing_publication_material 'Olex2 (Dolomanov et al., 2009)'
_computing_structure_refinement 'ShelXL (Sheldrick, 2015)'
_computing_structure_solution 'ShelXT (Sheldrick, 2015)'
_diffrn_ambient_environment N~2~
_diffrn_ambient_temperature 173.00(10)
_diffrn_detector 'CCD plate'
_diffrn_detector_area_resol_mean 16.0965
_diffrn_detector_type Eos
_diffrn_measured_fraction_theta_full 1.000
_diffrn_measured_fraction_theta_max 0.934
_diffrn_measurement_details
;
List of Runs (angles in degrees, time in seconds):

  # Type    Start    End  Width  t~exp~   \w     \q     \k     \f   Frames
#--------------------------------------------------------------------------
  1  \w     35.00 122.00   1.00    7.00    --   27.42 178.00 -60.00   87
  2  \w    -10.00 103.00   1.00    7.00    --   27.42  57.00 150.00  113
  3  \w    -57.00 114.00   1.00    7.00    --   27.42  19.00   0.00  171
  4  \w     35.00 122.00   1.00    7.00    --   27.42 178.00  30.00   87
  5  \w    -20.00  32.00   1.00    7.00    --  -23.50 -99.00   0.00   52
  6  \w    -10.00  94.00   1.00    7.00    --   27.42  57.00  60.00  104
  7  \w    -49.00  65.00   1.00    7.00    --   27.42 -57.00   0.00  114
;
_diffrn_measurement_device 'four-circle diffractometer'
_diffrn_measurement_device_type 'SuperNova, Single source at offset/far, Eos'
_diffrn_measurement_method '\w scans'
_diffrn_orient_matrix_type 'CrysAlisPro convention (1999,Acta A55,543-557)'
_diffrn_orient_matrix_UB_11 -0.0128452000
_diffrn_orient_matrix_UB_12 0.0237162000
_diffrn_orient_matrix_UB_13 -0.0509394000
_diffrn_orient_matrix_UB_21 0.0043245000
_diffrn_orient_matrix_UB_22 0.0407058000
_diffrn_orient_matrix_UB_23 0.0300861000
_diffrn_orient_matrix_UB_31 0.0717920000
_diffrn_orient_matrix_UB_32 0.0017900000
_diffrn_orient_matrix_UB_33 -0.0101316000
_diffrn_radiation_monochromator mirror
_diffrn_radiation_probe x-ray
_diffrn_radiation_type MoK\a
_diffrn_radiation_wavelength 0.71073
_diffrn_reflns_av_R_equivalents 0.0302
_diffrn_reflns_av_unetI/netI 0.0239
_diffrn_reflns_Laue_measured_fraction_full 1.000
_diffrn_reflns_Laue_measured_fraction_max 0.934
_diffrn_reflns_limit_h_max 12
_diffrn_reflns_limit_h_min -12
_diffrn_reflns_limit_k_max 19
_diffrn_reflns_limit_k_min -19
_diffrn_reflns_limit_l_max 15
_diffrn_reflns_limit_l_min -15
_diffrn_reflns_number 18724
_diffrn_reflns_point_group_measured_fraction_full 1.000
_diffrn_reflns_point_group_measured_fraction_max 0.934
_diffrn_reflns_theta_full 25.242
_diffrn_reflns_theta_max 28.117
_diffrn_reflns_theta_min 2.192
_diffrn_source 'micro-focus sealed X-ray tube'
_diffrn_source_type 'SuperNova (Mo) X-ray Source'
_exptl_absorpt_coefficient_mu 0.143
_exptl_absorpt_correction_T_max 1.000
_exptl_absorpt_correction_T_min 0.548
_exptl_absorpt_correction_type gaussian
_exptl_absorpt_process_details
;
CrysAlisPro 1.171.40.39a (Rigaku Oxford Diffraction, 2019)
Numerical absorption correction based on gaussian integration over
			a multifaceted crystal model
Empirical absorption correction using spherical harmonics,
 implemented in SCALE3 ABSPACK scaling algorithm.
;
_exptl_crystal_colour 'light yellow'
_exptl_crystal_colour_modifier light
_exptl_crystal_colour_primary yellow
_exptl_crystal_density_diffrn 1.249
_exptl_crystal_description prism
_exptl_crystal_F_000 696
_exptl_crystal_recrystallization_method 'Re-crystallisation from solvent: Ethyl acetate/ n-hexane/ cyclohexane'
_exptl_crystal_size_max 0.501
_exptl_crystal_size_mid 0.272
_exptl_crystal_size_min 0.168
_refine_diff_density_max 0.336
_refine_diff_density_min -0.318
_refine_diff_density_rms 0.055
_refine_ls_extinction_method none
_refine_ls_goodness_of_fit_ref 1.043
_refine_ls_hydrogen_treatment constr
_refine_ls_matrix_type full
_refine_ls_number_parameters 214
_refine_ls_number_reflns 3938
_refine_ls_number_restraints 0
_refine_ls_restrained_S_all 1.043
_refine_ls_R_factor_all 0.0467
_refine_ls_R_factor_gt 0.0394
_refine_ls_shift/su_max 0.000
_refine_ls_shift/su_mean 0.000
_refine_ls_structure_factor_coef Fsqd
_refine_ls_weighting_details 'w=1/[\s^2^(Fo^2^)+(0.0526P)^2^+0.8213P] where P=(Fo^2^+2Fc^2^)/3'
_refine_ls_weighting_scheme calc
_refine_ls_wR_factor_gt 0.1045
_refine_ls_wR_factor_ref 0.1103
_reflns_Friedel_coverage 0.000
_reflns_number_gt 3413
_reflns_number_total 3938
_reflns_threshold_expression 'I > 2\s(I)'
_cod_data_source_file d2ra05580e3.cif
_cod_data_source_block 19ml002
_cod_database_code 7245627
_shelx_shelxl_version_number 2018/1
_shelx_space_group_comment
;
The symmetry employed for this shelxl refinement is uniquely defined
by the following loop, which should always be used as a source of
symmetry information in preference to the above space-group names.
They are only intended as comments.
;
_olex2_refinement_description
;
1. Fixed Uiso
 At 1.2 times of:
  All C(H) groups
 At 1.5 times of:
  All C(H,H,H) groups
2.a Aromatic/amide H refined with riding coordinates:
 C2(H2), C4(H4), C5(H5), C9(H9), C10(H10), C12(H12)
2.b Idealised Me refined as rotating group:
 C13(H13A,H13B,H13C), C14(H14A,H14B,H14C), C15(H15A,H15B,H15C), C16(H16A,H16B,
 H16C), C17(H17A,H17B,H17C), C18(H18A,H18B,H18C)
;
_olex2_submission_special_instructions 'No special instructions were received'

loop_
_space_group_symop_operation_xyz
'x, y, z'
'-x+1/2, y+1/2, -z+1/2'
'-x, -y, -z'
'x-1/2, -y-1/2, z-1/2'

loop_
_atom_site_label
_atom_site_type_symbol
_atom_site_fract_x
_atom_site_fract_y
_atom_site_fract_z
_atom_site_U_iso_or_equiv
_atom_site_adp_type
_atom_site_occupancy
_atom_site_site_symmetry_order
_atom_site_calc_flag
_atom_site_refinement_flags_posn
_atom_site_refinement_flags_adp
_atom_site_refinement_flags_occupancy
_atom_site_disorder_assembly
_atom_site_disorder_group
Si1 Si 0.39170(4) 0.59606(2) 0.23011(3) 0.02106(12) Uani 1 1 d . . . . .
O1 O 0.38255(12) 0.88722(7) 0.30305(11) 0.0354(3) Uani 1 1 d . . . . .
N1 N 0.89586(13) 0.67923(9) 0.11578(12) 0.0307(3) Uani 1 1 d . . . . .
N2 N -0.08772(13) 0.61431(9) 0.43022(12) 0.0316(3) Uani 1 1 d . . . . .
C1 C 0.53748(14) 0.67600(9) 0.22080(11) 0.0211(3) Uani 1 1 d . . . . .
C2 C 0.66251(14) 0.64800(10) 0.17721(12) 0.0234(3) Uani 1 1 d . . . . .
H2 H 0.672320 0.588689 0.156672 0.028 Uiso 1 1 calc R . . . .
C3AA C 0.25514(14) 0.65855(9) 0.30561(11) 0.0218(3) Uani 1 1 d . . . . .
C3 C 0.77521(14) 0.70610(10) 0.16289(12) 0.0243(3) Uani 1 1 d . . . . .
C4 C 0.75748(16) 0.79441(10) 0.20014(14) 0.0298(3) Uani 1 1 d . . . . .
H4 H 0.830364 0.834271 0.195364 0.036 Uiso 1 1 calc R . . . .
C5 C 0.63426(16) 0.82239(10) 0.24333(13) 0.0288(3) Uani 1 1 d . . . . .
H5 H 0.625932 0.881122 0.266816 0.035 Uiso 1 1 calc R . . . .
C6 C 0.52058(14) 0.76567(9) 0.25330(11) 0.0226(3) Uani 1 1 d . . . . .
C7 C 0.39029(15) 0.80535(9) 0.29472(12) 0.0241(3) Uani 1 1 d . . . . .
C8 C 0.26991(14) 0.75042(9) 0.32738(11) 0.0224(3) Uani 1 1 d . . . . .
C9 C 0.16215(15) 0.79343(10) 0.38312(13) 0.0270(3) Uani 1 1 d . . . . .
H9 H 0.169881 0.853928 0.398054 0.032 Uiso 1 1 calc R . . . .
C10 C 0.04561(15) 0.74946(10) 0.41646(12) 0.0282(3) Uani 1 1 d . . . . .
H10 H -0.022888 0.780550 0.453933 0.034 Uiso 1 1 calc R . . . .
C11 C 0.02803(15) 0.65801(10) 0.39485(12) 0.0248(3) Uani 1 1 d . . . . .
C12 C 0.13602(14) 0.61446(10) 0.33814(12) 0.0241(3) Uani 1 1 d . . . . .
H12 H 0.127199 0.554212 0.321988 0.029 Uiso 1 1 calc R . . . .
C13 C 0.92093(16) 0.58840(11) 0.08189(14) 0.0318(3) Uani 1 1 d . . . . .
H13A H 0.883722 0.548691 0.137257 0.048 Uiso 1 1 calc GR . . . .
H13B H 1.018285 0.578672 0.076115 0.048 Uiso 1 1 calc GR . . . .
H13C H 0.877427 0.577512 0.009797 0.048 Uiso 1 1 calc GR . . . .
C14 C 1.00192(16) 0.74377(12) 0.08918(15) 0.0351(4) Uani 1 1 d . . . . .
H14A H 0.961725 0.792115 0.047271 0.053 Uiso 1 1 calc GR . . . .
H14B H 1.071640 0.715857 0.044589 0.053 Uiso 1 1 calc GR . . . .
H14C H 1.042477 0.765983 0.158095 0.053 Uiso 1 1 calc GR . . . .
C15 C -0.19941(16) 0.66342(12) 0.48192(14) 0.0354(4) Uani 1 1 d . . . . .
H15A H -0.164847 0.695134 0.546815 0.053 Uiso 1 1 calc GR . . . .
H15B H -0.269837 0.622728 0.504971 0.053 Uiso 1 1 calc GR . . . .
H15C H -0.237301 0.704829 0.428123 0.053 Uiso 1 1 calc GR . . . .
C16 C -0.12055(16) 0.52481(11) 0.39346(14) 0.0314(3) Uani 1 1 d . . . . .
H16A H -0.170211 0.527118 0.322737 0.047 Uiso 1 1 calc GR . . . .
H16B H -0.176253 0.496267 0.449300 0.047 Uiso 1 1 calc GR . . . .
H16C H -0.036944 0.491740 0.383985 0.047 Uiso 1 1 calc GR . . . .
C17 C 0.33004(16) 0.56346(11) 0.08585(13) 0.0308(3) Uani 1 1 d . . . . .
H17A H 0.299168 0.615348 0.045609 0.046 Uiso 1 1 calc GR . . . .
H17B H 0.255200 0.522146 0.092184 0.046 Uiso 1 1 calc GR . . . .
H17C H 0.404006 0.536116 0.045485 0.046 Uiso 1 1 calc GR . . . .
C18 C 0.44405(18) 0.49421(11) 0.30919(17) 0.0388(4) Uani 1 1 d . . . . .
H18A H 0.520433 0.466714 0.272128 0.058 Uiso 1 1 calc GR . . . .
H18B H 0.368122 0.453403 0.311096 0.058 Uiso 1 1 calc GR . . . .
H18C H 0.470584 0.510014 0.385105 0.058 Uiso 1 1 calc GR . . . .

loop_
_atom_site_aniso_label
_atom_site_aniso_U_11
_atom_site_aniso_U_22
_atom_site_aniso_U_33
_atom_site_aniso_U_23
_atom_site_aniso_U_13
_atom_site_aniso_U_12
Si1 0.0183(2) 0.01679(19) 0.0281(2) -0.00064(14) 0.00299(15) 0.00024(14)
O1 0.0359(6) 0.0195(5) 0.0510(7) -0.0044(5) 0.0091(5) 0.0005(4)
N1 0.0200(6) 0.0320(7) 0.0402(7) -0.0038(6) 0.0047(5) -0.0039(5)
N2 0.0232(6) 0.0323(7) 0.0397(7) -0.0018(6) 0.0098(5) 0.0009(5)
C1 0.0199(7) 0.0212(7) 0.0223(6) 0.0016(5) -0.0020(5) -0.0006(5)
C2 0.0216(7) 0.0219(7) 0.0266(7) -0.0011(5) -0.0001(5) -0.0006(5)
C3AA 0.0209(7) 0.0228(7) 0.0215(6) -0.0004(5) -0.0006(5) 0.0018(5)
C3 0.0193(7) 0.0286(7) 0.0249(7) 0.0008(6) -0.0011(5) -0.0012(6)
C4 0.0249(7) 0.0265(7) 0.0380(8) 0.0007(6) 0.0006(6) -0.0079(6)
C5 0.0296(8) 0.0201(7) 0.0365(8) -0.0021(6) 0.0006(6) -0.0030(6)
C6 0.0226(7) 0.0207(7) 0.0244(7) 0.0009(5) -0.0007(5) 0.0001(5)
C7 0.0262(7) 0.0213(7) 0.0250(7) -0.0019(5) -0.0007(5) 0.0009(5)
C8 0.0222(7) 0.0230(7) 0.0221(6) -0.0012(5) -0.0010(5) 0.0021(5)
C9 0.0283(7) 0.0230(7) 0.0298(7) -0.0067(6) 0.0005(6) 0.0025(6)
C10 0.0253(7) 0.0308(8) 0.0285(7) -0.0058(6) 0.0042(6) 0.0053(6)
C11 0.0227(7) 0.0296(7) 0.0220(6) 0.0011(6) 0.0011(5) 0.0018(6)
C12 0.0238(7) 0.0227(7) 0.0256(7) -0.0005(5) 0.0017(6) 0.0010(5)
C13 0.0230(7) 0.0359(8) 0.0364(8) -0.0044(7) 0.0036(6) -0.0006(6)
C14 0.0238(7) 0.0405(9) 0.0410(9) -0.0008(7) 0.0066(6) -0.0071(7)
C15 0.0271(8) 0.0429(9) 0.0365(9) -0.0007(7) 0.0119(7) 0.0029(7)
C16 0.0244(7) 0.0333(8) 0.0367(8) 0.0026(7) 0.0026(6) -0.0024(6)
C17 0.0257(7) 0.0315(8) 0.0354(8) -0.0111(7) 0.0045(6) -0.0045(6)
C18 0.0330(9) 0.0262(8) 0.0573(11) 0.0119(8) 0.0047(8) 0.0044(7)

loop_
_atom_type_symbol
_atom_type_description
_atom_type_scat_dispersion_real
_atom_type_scat_dispersion_imag
_atom_type_scat_source
C C 0.0033 0.0016 'International Tables Vol C Tables 4.2.6.8 and 6.1.1.4'
H H 0.0000 0.0000 'International Tables Vol C Tables 4.2.6.8 and 6.1.1.4'
N N 0.0061 0.0033 'International Tables Vol C Tables 4.2.6.8 and 6.1.1.4'
O O 0.0106 0.0060 'International Tables Vol C Tables 4.2.6.8 and 6.1.1.4'
Si Si 0.0817 0.0704 'International Tables Vol C Tables 4.2.6.8 and 6.1.1.4'

loop_
_exptl_crystal_face_index_h
_exptl_crystal_face_index_k
_exptl_crystal_face_index_l
_exptl_crystal_face_perp_dist
0 1 0 0.1247
0 -1 0 0.1247
0 -3 -17 0.0679
0 1 5 0.1006
-1 0 -1 0.1473
1 0 1 0.1473
0 0 1 0.0942
-2 -1 5 0.1338

loop_
_geom_angle_atom_site_label_1
_geom_angle_atom_site_label_2
_geom_angle_atom_site_label_3
_geom_angle
_geom_angle_site_symmetry_1
_geom_angle_site_symmetry_3
_geom_angle_publ_flag
C1 Si1 C3AA 104.41(6) . . ?
C1 Si1 C17 110.56(7) . . ?
C1 Si1 C18 111.00(7) . . ?
C3AA Si1 C17 110.39(7) . . ?
C18 Si1 C3AA 111.51(7) . . ?
C18 Si1 C17 108.94(8) . . ?
C3 N1 C13 122.79(13) . . ?
C3 N1 C14 120.33(13) . . ?
C13 N1 C14 116.71(12) . . ?
C11 N2 C15 120.20(13) . . ?
C11 N2 C16 122.14(13) . . ?
C16 N2 C15 115.84(13) . . ?
C2 C1 Si1 119.63(10) . . ?
C2 C1 C6 119.68(13) . . ?
C6 C1 Si1 120.64(10) . . ?
C1 C2 H2 118.7 . . ?
C1 C2 C3 122.58(13) . . ?
C3 C2 H2 118.7 . . ?
C8 C3AA Si1 120.65(10) . . ?
C12 C3AA Si1 119.41(11) . . ?
C12 C3AA C8 119.92(13) . . ?
N1 C3 C2 122.42(13) . . ?
N1 C3 C4 121.00(13) . . ?
C4 C3 C2 116.58(13) . . ?
C3 C4 H4 119.5 . . ?
C5 C4 C3 121.01(13) . . ?
C5 C4 H4 119.5 . . ?
C4 C5 H5 118.8 . . ?
C4 C5 C6 122.39(14) . . ?
C6 C5 H5 118.8 . . ?
C1 C6 C7 125.10(12) . . ?
C5 C6 C1 117.66(13) . . ?
C5 C6 C7 117.23(13) . . ?
O1 C7 C6 118.57(13) . . ?
O1 C7 C8 118.93(13) . . ?
C8 C7 C6 122.50(12) . . ?
C3AA C8 C7 125.09(12) . . ?
C9 C8 C3AA 117.54(13) . . ?
C9 C8 C7 117.36(13) . . ?
C8 C9 H9 118.8 . . ?
C10 C9 C8 122.38(14) . . ?
C10 C9 H9 118.8 . . ?
C9 C10 H10 119.4 . . ?
C9 C10 C11 121.11(13) . . ?
C11 C10 H10 119.4 . . ?
N2 C11 C10 120.69(13) . . ?
N2 C11 C12 122.56(14) . . ?
C10 C11 C12 116.73(13) . . ?
C3AA C12 C11 122.31(13) . . ?
C3AA C12 H12 118.8 . . ?
C11 C12 H12 118.8 . . ?
N1 C13 H13A 109.5 . . ?
N1 C13 H13B 109.5 . . ?
N1 C13 H13C 109.5 . . ?
H13A C13 H13B 109.5 . . ?
H13A C13 H13C 109.5 . . ?
H13B C13 H13C 109.5 . . ?
N1 C14 H14A 109.5 . . ?
N1 C14 H14B 109.5 . . ?
N1 C14 H14C 109.5 . . ?
H14A C14 H14B 109.5 . . ?
H14A C14 H14C 109.5 . . ?
H14B C14 H14C 109.5 . . ?
N2 C15 H15A 109.5 . . ?
N2 C15 H15B 109.5 . . ?
N2 C15 H15C 109.5 . . ?
H15A C15 H15B 109.5 . . ?
H15A C15 H15C 109.5 . . ?
H15B C15 H15C 109.5 . . ?
N2 C16 H16A 109.5 . . ?
N2 C16 H16B 109.5 . . ?
N2 C16 H16C 109.5 . . ?
H16A C16 H16B 109.5 . . ?
H16A C16 H16C 109.5 . . ?
H16B C16 H16C 109.5 . . ?
Si1 C17 H17A 109.5 . . ?
Si1 C17 H17B 109.5 . . ?
Si1 C17 H17C 109.5 . . ?
H17A C17 H17B 109.5 . . ?
H17A C17 H17C 109.5 . . ?
H17B C17 H17C 109.5 . . ?
Si1 C18 H18A 109.5 . . ?
Si1 C18 H18B 109.5 . . ?
Si1 C18 H18C 109.5 . . ?
H18A C18 H18B 109.5 . . ?
H18A C18 H18C 109.5 . . ?
H18B C18 H18C 109.5 . . ?

loop_
_geom_bond_atom_site_label_1
_geom_bond_atom_site_label_2
_geom_bond_distance
_geom_bond_site_symmetry_2
_geom_bond_publ_flag
Si1 C1 1.8621(14) . ?
Si1 C3AA 1.8626(14) . ?
Si1 C17 1.8650(16) . ?
Si1 C18 1.8619(16) . ?
O1 C7 1.2381(18) . ?
N1 C3 1.3650(19) . ?
N1 C13 1.446(2) . ?
N1 C14 1.4529(19) . ?
N2 C11 1.3721(19) . ?
N2 C15 1.4536(19) . ?
N2 C16 1.449(2) . ?
C1 C2 1.3904(19) . ?
C1 C6 1.4128(19) . ?
C2 H2 0.9300 . ?
C2 C3 1.413(2) . ?
C3AA C8 1.4129(19) . ?
C3AA C12 1.392(2) . ?
C3 C4 1.411(2) . ?
C4 H4 0.9300 . ?
C4 C5 1.373(2) . ?
C5 H5 0.9300 . ?
C5 C6 1.402(2) . ?
C6 C7 1.4876(19) . ?
C7 C8 1.4867(19) . ?
C8 C9 1.4020(19) . ?
C9 H9 0.9300 . ?
C9 C10 1.373(2) . ?
C10 H10 0.9300 . ?
C10 C11 1.409(2) . ?
C11 C12 1.4129(19) . ?
C12 H12 0.9300 . ?
C13 H13A 0.9600 . ?
C13 H13B 0.9600 . ?
C13 H13C 0.9600 . ?
C14 H14A 0.9600 . ?
C14 H14B 0.9600 . ?
C14 H14C 0.9600 . ?
C15 H15A 0.9600 . ?
C15 H15B 0.9600 . ?
C15 H15C 0.9600 . ?
C16 H16A 0.9600 . ?
C16 H16B 0.9600 . ?
C16 H16C 0.9600 . ?
C17 H17A 0.9600 . ?
C17 H17B 0.9600 . ?
C17 H17C 0.9600 . ?
C18 H18A 0.9600 . ?
C18 H18B 0.9600 . ?
C18 H18C 0.9600 . ?
